data_7052725
loop_
_publ_author_name
'Lytvynenko, Anton S.'
'Kolotilov, Sergey V.'
'Cador, Olivier'
'Golhen, St\'ephane'
'Ouahab, Lahc\`ene'
'Pavlishchuk, Vitaly V.'

_publ_section_title
;
 Antiferromagnetic ordering in cobalt(ii) and nickel(ii) 1D
 coordination polymers with the dithioamide of 1,3-benzenedicarboxylic
 acid
;
_journal_issue 10
_journal_name_full 'New Journal of Chemistry'
_journal_page_first 2179
_journal_paper_doi 10.1039/c1nj20173e
_journal_volume 35
_journal_year 2011
_chemical_formula_sum 'C16 H16 Br2 N4 Ni S4'
_chemical_formula_weight 611.10
_chemical_name_systematic
;
?
;
_space_group_IT_number 14
_symmetry_cell_setting monoclinic
_symmetry_space_group_name_Hall '-P 2ybc'
_symmetry_space_group_name_H-M 'P 1 21/c 1'
_atom_sites_solution_hydrogens geom
_atom_sites_solution_primary direct
_atom_sites_solution_secondary difmap
_audit_creation_method SHELXL-97
_cell_angle_alpha 90.00
_cell_angle_beta 103.737(1)
_cell_angle_gamma 90.00
_cell_formula_units_Z 2
_cell_length_a 7.912(1)
_cell_length_b 10.124(2)
_cell_length_c 13.225(2)
_cell_measurement_reflns_used 2572
_cell_measurement_temperature 293(2)
_cell_measurement_theta_max 27.878
_cell_measurement_theta_min 2.910
_cell_volume 1029.0(3)
_computing_cell_refinement 'HKL Scalepack (Otwinowski & Minor 1997)'
_computing_data_collection 'Collect (Bruker AXS BV, 1997-2004)'
_computing_data_reduction 'HKL Denzo and Scalepack (Otwinowski & Minor 1997)'
_computing_structure_refinement 'SHELXL-97 (Sheldrick, 1997)'
_computing_structure_solution 'Sir 2004'
_diffrn_ambient_temperature 293(2)
_diffrn_detector_area_resol_mean 9
_diffrn_measured_fraction_theta_full 0.998
_diffrn_measured_fraction_theta_max 0.998
_diffrn_measurement_device '95mm CCD camera on \k-goniostat'
_diffrn_measurement_device_type KappaCCD
_diffrn_measurement_method CCD
_diffrn_radiation_monochromator 'horizonally mounted graphite crystal'
_diffrn_radiation_source 'fine-focus sealed tube'
_diffrn_radiation_type MoK\a
_diffrn_radiation_wavelength 0.71069
_diffrn_reflns_av_R_equivalents 0.0527
_diffrn_reflns_av_sigmaI/netI 0.0728
_diffrn_reflns_limit_h_max 10
_diffrn_reflns_limit_h_min -10
_diffrn_reflns_limit_k_max 13
_diffrn_reflns_limit_k_min -13
_diffrn_reflns_limit_l_max 17
_diffrn_reflns_limit_l_min -17
_diffrn_reflns_number 4591
_diffrn_reflns_theta_full 27.89
_diffrn_reflns_theta_max 27.89
_diffrn_reflns_theta_min 3.17
_exptl_absorpt_coefficient_mu 5.242
_exptl_absorpt_correction_type none
_exptl_crystal_colour red
_exptl_crystal_density_diffrn 1.972
_exptl_crystal_density_method 'not measured'
_exptl_crystal_description block
_exptl_crystal_F_000 604
_exptl_crystal_size_max 0.20
_exptl_crystal_size_mid 0.10
_exptl_crystal_size_min 0.10
_refine_diff_density_max 0.616
_refine_diff_density_min -0.896
_refine_diff_density_rms 0.161
_refine_ls_extinction_method none
_refine_ls_goodness_of_fit_ref 1.003
_refine_ls_hydrogen_treatment constr
_refine_ls_matrix_type full
_refine_ls_number_parameters 124
_refine_ls_number_reflns 2450
_refine_ls_number_restraints 0
_refine_ls_restrained_S_all 1.003
_refine_ls_R_factor_all 0.1030
_refine_ls_R_factor_gt 0.0538
_refine_ls_shift/su_max 0.000
_refine_ls_shift/su_mean 0.000
_refine_ls_structure_factor_coef Fsqd
_refine_ls_weighting_details 'calc w=1/[\s^2^(Fo^2^)+(0.0765P)^2^+0.0000P] where P=(Fo^2^+2Fc^2^)/3'
_refine_ls_weighting_scheme calc
_refine_ls_wR_factor_gt 0.1208
_refine_ls_wR_factor_ref 0.1432
_reflns_number_gt 1489
_reflns_number_total 2450
_reflns_threshold_expression >2sigma(I)
_cod_data_source_file c1nj20173e.txt
_cod_data_source_block compound3
_cod_original_sg_symbol_H-M P21/c
_cod_database_code 7052725

loop_
_symmetry_equiv_pos_as_xyz
'x, y, z'
'-x, y+1/2, -z+1/2'
'-x, -y, -z'
'x, -y-1/2, z-1/2'

loop_
_atom_site_label
_atom_site_type_symbol
_atom_site_fract_x
_atom_site_fract_y
_atom_site_fract_z
_atom_site_U_iso_or_equiv
_atom_site_adp_type
_atom_site_occupancy
_atom_site_symmetry_multiplicity
_atom_site_calc_flag
_atom_site_refinement_flags
C1 C 0.1631(8) -0.2293(6) -0.1034(5) 0.0410(13) Uani 1 1 d .
C2 C 0.0931(7) -0.3657(6) -0.1205(4) 0.0396(13) Uani 1 1 d .
C3 C -0.0836(8) -0.3920(7) -0.1400(5) 0.0486(15) Uani 1 1 d .
H3 H -0.1624 -0.3227 -0.1457 0.058 Uiso 1 1 calc R
C4 C 0.2092(8) -0.4704(6) -0.1171(5) 0.0403(14) Uani 1 1 d .
H4 H 0.3276 -0.4537 -0.1069 0.048 Uiso 1 1 calc R
C5 C 1.1438(8) -0.4785(7) 0.1513(6) 0.0532(17) Uani 1 1 d .
H5 H 1.2626 -0.4619 0.1635 0.064 Uiso 1 1 calc R
C6 C 1.0287(7) -0.3744(7) 0.1445(5) 0.0474(15) Uani 1 1 d .
H6 H 1.0693 -0.2879 0.1503 0.057 Uiso 1 1 calc R
C7 C 0.8525(7) -0.4000(6) 0.1291(4) 0.0403(13) Uani 1 1 d .
C8 C 0.7248(8) -0.2887(6) 0.1212(5) 0.0443(14) Uani 1 1 d .
N1 N 0.5956(7) -0.3071(6) 0.1683(5) 0.0565(15) Uani 1 1 d .
H1A H 0.5889 -0.3796 0.2010 0.068 Uiso 1 1 calc R
H1B H 0.5188 -0.2463 0.1662 0.068 Uiso 1 1 calc R
N2 N 0.0515(7) -0.1369(6) -0.0899(5) 0.0614(16) Uani 1 1 d .
H2A H -0.0545 -0.1577 -0.0913 0.074 Uiso 1 1 calc R
H2B H 0.0851 -0.0562 -0.0797 0.074 Uiso 1 1 calc R
S1 S 0.7455(2) -0.15444(16) 0.05256(14) 0.0465(4) Uani 1 1 d .
S2 S 0.3700(2) -0.19420(17) -0.10347(13) 0.0480(4) Uani 1 1 d .
Ni1 Ni 0.5000 0.0000 0.0000 0.0377(3) Uani 1 2 d S
Br1 Br 0.65766(8) 0.04829(6) -0.14600(5) 0.0448(2) Uani 1 1 d .

loop_
_atom_site_aniso_label
_atom_site_aniso_U_11
_atom_site_aniso_U_22
_atom_site_aniso_U_33
_atom_site_aniso_U_23
_atom_site_aniso_U_13
_atom_site_aniso_U_12
C1 0.046(3) 0.033(3) 0.048(3) 0.000(3) 0.017(2) 0.000(3)
C2 0.044(3) 0.034(3) 0.042(3) 0.001(3) 0.013(2) 0.003(3)
C3 0.048(3) 0.037(4) 0.059(4) -0.001(3) 0.010(3) 0.000(3)
C4 0.041(3) 0.036(4) 0.047(3) 0.001(3) 0.017(2) -0.005(3)
C5 0.035(3) 0.051(5) 0.072(5) -0.004(4) 0.010(3) -0.002(3)
C6 0.044(3) 0.039(4) 0.059(4) 0.001(3) 0.012(3) -0.009(3)
C7 0.045(3) 0.033(3) 0.045(3) -0.001(3) 0.014(3) 0.002(3)
C8 0.048(3) 0.032(3) 0.054(4) -0.002(3) 0.013(3) -0.001(3)
N1 0.058(3) 0.041(3) 0.080(4) 0.012(3) 0.035(3) 0.010(3)
N2 0.050(3) 0.044(3) 0.095(5) -0.017(3) 0.027(3) -0.003(3)
S1 0.0506(9) 0.0308(9) 0.0631(10) 0.0073(7) 0.0236(7) 0.0025(7)
S2 0.0468(9) 0.0363(9) 0.0651(10) -0.0109(8) 0.0215(7) -0.0032(7)
Ni1 0.0446(6) 0.0277(6) 0.0445(6) -0.0003(5) 0.0177(5) -0.0006(4)
Br1 0.0542(4) 0.0372(4) 0.0489(4) 0.0026(3) 0.0240(3) 0.0027(3)

loop_
_atom_type_symbol
_atom_type_description
_atom_type_scat_dispersion_real
_atom_type_scat_dispersion_imag
_atom_type_scat_source
C C 0.0033 0.0016 'International Tables Vol C Tables 4.2.6.8 and 6.1.1.4'
H H 0.0000 0.0000 'International Tables Vol C Tables 4.2.6.8 and 6.1.1.4'
N N 0.0061 0.0033 'International Tables Vol C Tables 4.2.6.8 and 6.1.1.4'
S S 0.1246 0.1234 'International Tables Vol C Tables 4.2.6.8 and 6.1.1.4'
Ni Ni 0.3393 1.1124 'International Tables Vol C Tables 4.2.6.8 and 6.1.1.4'
Br Br -0.2901 2.4595 'International Tables Vol C Tables 4.2.6.8 and 6.1.1.4'

loop_
_geom_angle_atom_site_label_1
_geom_angle_atom_site_label_2
_geom_angle_atom_site_label_3
_geom_angle
_geom_angle_site_symmetry_1
_geom_angle_site_symmetry_3
N2 C1 C2 116.1(5) . .
N2 C1 S2 122.1(5) . .
C2 C1 S2 121.8(4) . .
C3 C2 C4 119.1(6) . .
C3 C2 C1 122.0(5) . .
C4 C2 C1 118.8(5) . .
C2 C3 C5 120.4(6) . 3_645
C2 C4 C7 120.0(5) . 3_645
C6 C5 C3 120.5(6) . 3_645
C5 C6 C7 119.5(6) . .
C6 C7 C4 120.3(6) . 3_645
C6 C7 C8 120.5(6) . .
C4 C7 C8 119.1(5) 3_645 .
N1 C8 C7 116.2(5) . .
N1 C8 S1 123.7(5) . .
C7 C8 S1 120.0(5) . .
C8 S1 Ni1 120.0(2) . .
C1 S2 Ni1 116.5(2) . .
S1 Ni1 S1 180.00 . 3_655
S1 Ni1 S2 81.27(6) . .
S1 Ni1 S2 98.73(6) 3_655 .
S1 Ni1 S2 98.73(6) . 3_655
S1 Ni1 S2 81.27(6) 3_655 3_655
S2 Ni1 S2 180.00 . 3_655
S1 Ni1 Br1 80.94(4) . .
S1 Ni1 Br1 99.06(4) 3_655 .
S2 Ni1 Br1 87.03(4) . .
S2 Ni1 Br1 92.97(4) 3_655 .
S1 Ni1 Br1 99.06(4) . 3_655
S1 Ni1 Br1 80.94(4) 3_655 3_655
S2 Ni1 Br1 92.97(4) . 3_655
S2 Ni1 Br1 87.03(4) 3_655 3_655
Br1 Ni1 Br1 180.00 . 3_655

loop_
_geom_bond_atom_site_label_1
_geom_bond_atom_site_label_2
_geom_bond_distance
_geom_bond_site_symmetry_2
C1 N2 1.328(8) .
C1 C2 1.485(9) .
C1 S2 1.675(6) .
C2 C3 1.386(8) .
C2 C4 1.396(8) .
C3 C5 1.390(9) 3_645
C4 C7 1.396(9) 3_645
C5 C6 1.382(9) .
C5 C3 1.390(9) 3_645
C6 C7 1.385(8) .
C7 C4 1.396(9) 3_645
C7 C8 1.500(8) .
C8 N1 1.332(8) .
C8 S1 1.664(6) .
S1 Ni1 2.4617(16) .
S2 Ni1 2.4754(17) .
Ni1 S1 2.4617(16) 3_655
Ni1 S2 2.4754(17) 3_655
Ni1 Br1 2.5820(6) .
Ni1 Br1 2.5820(6) 3_655
